data_4027458
loop_
_publ_author_name
'Timothy K. Lane'
'Brendan R. D'Souza'
'Janis Louie'

_publ_section_title
;
 Iron-Catalyzed Formation of 2-Aminopyridines from Diynes and Cyanamides
;
_journal_name_full 'Journal of Organic Chemistry'
_journal_page_first 7555
_journal_page_last 7563
_journal_paper_doi 10.1021/jo3012418
_journal_volume 77
_journal_year 2012
_chemical_formula_moiety 'C23 H25 N3 O2 S'
_chemical_formula_sum 'C23 H25 N3 O2 S'
_chemical_formula_weight 407.52
_chemical_name_systematic
; 
 ? 
;
_space_group_IT_number 14
_symmetry_cell_setting monoclinic
_symmetry_space_group_name_Hall '-P 2yab'
_symmetry_space_group_name_H-M 'P 1 21/a 1'
_atom_sites_solution_hydrogens geom
_atom_sites_solution_primary direct
_atom_sites_solution_secondary difmap
_audit_creation_method SHELXL-97
_cell_angle_alpha 90.00
_cell_angle_beta 94.2098(19)
_cell_angle_gamma 90.00
_cell_formula_units_Z 4
_cell_length_a 10.3020(3)
_cell_length_b 9.9176(3)
_cell_length_c 20.2026(8)
_cell_measurement_reflns_used 4251
_cell_measurement_temperature 150(1)
_cell_measurement_theta_max 26.373
_cell_measurement_theta_min 1.018
_cell_volume 2058.55(12)
_computing_cell_refinement DENZO-SMN
_computing_data_collection 'Nonius COLLECT'
_computing_data_reduction DENZO-SMN
_computing_molecular_graphics 'WinGX, Ortep3'
_computing_structure_refinement 'SHELXL-97 (Sheldrick, 1997)'
_computing_structure_solution SIR97
_diffrn_ambient_temperature 150(1)
_diffrn_measured_fraction_theta_full 0.992
_diffrn_measured_fraction_theta_max 0.992
_diffrn_measurement_device_type 'Nonius KappaCCD Diffractometer'
_diffrn_measurement_method 'Phi and Omega scan'
_diffrn_radiation_monochromator graphite
_diffrn_radiation_source 'fine-focus sealed tube'
_diffrn_radiation_type MoK\a
_diffrn_radiation_wavelength 0.71073
_diffrn_reflns_av_R_equivalents 0.0415
_diffrn_reflns_av_sigmaI/netI 0.0547
_diffrn_reflns_limit_h_max 12
_diffrn_reflns_limit_h_min -12
_diffrn_reflns_limit_k_max 12
_diffrn_reflns_limit_k_min -12
_diffrn_reflns_limit_l_max 25
_diffrn_reflns_limit_l_min -25
_diffrn_reflns_number 7782
_diffrn_reflns_theta_full 26.37
_diffrn_reflns_theta_max 26.37
_diffrn_reflns_theta_min 2.29
_exptl_absorpt_coefficient_mu 0.182
_exptl_absorpt_correction_T_max 0.9856
_exptl_absorpt_correction_T_min 0.9508
_exptl_absorpt_correction_type multi-scan
_exptl_absorpt_process_details 'DENZO-SMN (Otwinowski & Minor, 1997)'
_exptl_crystal_colour colorless
_exptl_crystal_density_diffrn 1.315
_exptl_crystal_description plate
_exptl_crystal_F_000 864
_exptl_crystal_size_max 0.28
_exptl_crystal_size_mid 0.25
_exptl_crystal_size_min 0.08
_refine_diff_density_max 0.231
_refine_diff_density_min -0.415
_refine_diff_density_rms 0.056
_refine_ls_extinction_coef 0.0035(9)
_refine_ls_extinction_expression Fc^*^=kFc[1+0.001xFc^2^\l^3^/sin(2\q)]^-1/4^
_refine_ls_extinction_method SHELXL
_refine_ls_goodness_of_fit_ref 1.052
_refine_ls_hydrogen_treatment constr
_refine_ls_matrix_type full
_refine_ls_number_parameters 267
_refine_ls_number_reflns 4181
_refine_ls_number_restraints 0
_refine_ls_restrained_S_all 1.052
_refine_ls_R_factor_all 0.0828
_refine_ls_R_factor_gt 0.0511
_refine_ls_shift/su_max 0.001
_refine_ls_shift/su_mean 0.000
_refine_ls_structure_factor_coef Fsqd
_refine_ls_weighting_details 'calc w=1/[\s^2^(Fo^2^)+(0.0529P)^2^+1.2362P] where P=(Fo^2^+2Fc^2^)/3'
_refine_ls_weighting_scheme calc
_refine_ls_wR_factor_gt 0.1167
_refine_ls_wR_factor_ref 0.1317
_reflns_number_gt 2941
_reflns_number_total 4181
_reflns_threshold_expression >2sigma(I)
_cod_data_source_file jo3012418_si_003.cif
_cod_data_source_block jl049
_cod_original_sg_symbol_H-M 'P 21/a'
_cod_database_code 4027458

loop_
_symmetry_equiv_pos_as_xyz
'x, y, z'
'-x+1/2, y+1/2, -z'
'-x, -y, -z'
'x-1/2, -y-1/2, z'

loop_
_atom_site_label
_atom_site_type_symbol
_atom_site_fract_x
_atom_site_fract_y
_atom_site_fract_z
_atom_site_U_iso_or_equiv
_atom_site_adp_type
_atom_site_occupancy
_atom_site_symmetry_multiplicity
_atom_site_calc_flag
_atom_site_refinement_flags
S1 S 0.14033(5) -0.11571(6) 0.63643(3) 0.02925(18) Uani 1 1 d .
O1 O 0.02500(15) -0.04003(19) 0.61778(9) 0.0373(4) Uani 1 1 d .
O2 O 0.13114(16) -0.25178(17) 0.65981(9) 0.0364(4) Uani 1 1 d .
N1 N 0.50523(18) 0.26548(19) 0.80691(10) 0.0281(5) Uani 1 1 d .
N2 N 0.21865(18) -0.0316(2) 0.69590(10) 0.0299(5) Uani 1 1 d .
N3 N 0.65214(19) 0.1652(2) 0.88372(10) 0.0316(5) Uani 1 1 d .
C1 C 0.5505(2) 0.1496(2) 0.83508(11) 0.0263(5) Uani 1 1 d .
C2 C 0.4965(2) 0.0216(2) 0.81785(11) 0.0254(5) Uani 1 1 d .
C3 C 0.3997(2) 0.0223(2) 0.76594(11) 0.0259(5) Uani 1 1 d .
C4 C 0.3284(2) -0.0973(2) 0.73566(12) 0.0307(6) Uani 1 1 d .
H4A H 0.3841 -0.1497 0.7071 0.037 Uiso 1 1 calc R
H4B H 0.2966 -0.1573 0.7701 0.037 Uiso 1 1 calc R
C5 C 0.2376(2) 0.1151(2) 0.68850(12) 0.0284(5) Uani 1 1 d .
H5A H 0.1598 0.1663 0.7000 0.034 Uiso 1 1 calc R
H5B H 0.2582 0.1387 0.6428 0.034 Uiso 1 1 calc R
C6 C 0.3520(2) 0.1409(2) 0.73779(11) 0.0262(5) Uani 1 1 d .
C7 C 0.4048(2) 0.2624(2) 0.76024(12) 0.0277(5) Uani 1 1 d .
C8 C 0.3538(2) 0.3950(3) 0.73362(14) 0.0359(6) Uani 1 1 d .
H8A H 0.2607 0.4017 0.7399 0.043 Uiso 1 1 calc R
H8B H 0.3673 0.4011 0.6862 0.043 Uiso 1 1 calc R
H8C H 0.4003 0.4688 0.7574 0.043 Uiso 1 1 calc R
C9 C 0.6930(3) 0.3014(3) 0.90348(13) 0.0373(6) Uani 1 1 d .
H9A H 0.6160 0.3587 0.9062 0.045 Uiso 1 1 calc R
H9B H 0.7484 0.3387 0.8706 0.045 Uiso 1 1 calc R
H9C H 0.7419 0.2983 0.9469 0.045 Uiso 1 1 calc R
C10 C 0.7528(2) 0.0632(3) 0.89706(14) 0.0383(6) Uani 1 1 d .
H10A H 0.7397 -0.0105 0.8649 0.046 Uiso 1 1 calc R
H10B H 0.7477 0.0278 0.9421 0.046 Uiso 1 1 calc R
H10C H 0.8386 0.1037 0.8931 0.046 Uiso 1 1 calc R
C11 C 0.5207(2) -0.1053(2) 0.85657(12) 0.0264(5) Uani 1 1 d .
C12 C 0.4951(2) -0.1082(2) 0.92305(12) 0.0314(5) Uani 1 1 d .
H12 H 0.4666 -0.0286 0.9437 0.038 Uiso 1 1 calc R
C13 C 0.5107(3) -0.2266(3) 0.95972(13) 0.0384(6) Uani 1 1 d .
H13 H 0.4943 -0.2271 1.0054 0.046 Uiso 1 1 calc R
C14 C 0.5500(3) -0.3431(3) 0.92986(14) 0.0435(7) Uani 1 1 d .
H14 H 0.5608 -0.4239 0.9550 0.052 Uiso 1 1 calc R
C15 C 0.5738(3) -0.3426(3) 0.86324(14) 0.0406(7) Uani 1 1 d .
H15 H 0.6002 -0.4231 0.8425 0.049 Uiso 1 1 calc R
C16 C 0.5589(2) -0.2245(2) 0.82688(13) 0.0336(6) Uani 1 1 d .
H16 H 0.5749 -0.2246 0.7812 0.040 Uiso 1 1 calc R
C17 C 0.2349(2) -0.1163(2) 0.56735(12) 0.0253(5) Uani 1 1 d .
C18 C 0.3425(2) -0.2004(2) 0.56683(12) 0.0292(5) Uani 1 1 d .
H18 H 0.3644 -0.2591 0.6031 0.035 Uiso 1 1 calc R
C19 C 0.4174(2) -0.1976(2) 0.51265(12) 0.0307(6) Uani 1 1 d .
H19 H 0.4919 -0.2541 0.5125 0.037 Uiso 1 1 calc R
C20 C 0.3865(2) -0.1144(2) 0.45860(12) 0.0293(5) Uani 1 1 d .
C21 C 0.2781(2) -0.0315(2) 0.46003(13) 0.0334(6) Uani 1 1 d .
H21 H 0.2554 0.0260 0.4234 0.040 Uiso 1 1 calc R
C22 C 0.2027(2) -0.0313(3) 0.51395(13) 0.0321(6) Uani 1 1 d .
H22 H 0.1293 0.0266 0.5145 0.039 Uiso 1 1 calc R
C23 C 0.4695(2) -0.1134(3) 0.40046(14) 0.0388(6) Uani 1 1 d .
H23A H 0.4219 -0.0699 0.3625 0.047 Uiso 1 1 calc R
H23B H 0.4909 -0.2063 0.3888 0.047 Uiso 1 1 calc R
H23C H 0.5500 -0.0634 0.4122 0.047 Uiso 1 1 calc R

loop_
_atom_site_aniso_label
_atom_site_aniso_U_11
_atom_site_aniso_U_22
_atom_site_aniso_U_33
_atom_site_aniso_U_23
_atom_site_aniso_U_13
_atom_site_aniso_U_12
S1 0.0227(3) 0.0378(4) 0.0269(3) -0.0024(3) 0.0002(2) -0.0037(3)
O1 0.0221(8) 0.0538(12) 0.0358(10) -0.0073(9) -0.0003(7) 0.0037(8)
O2 0.0375(10) 0.0399(10) 0.0319(10) 0.0016(8) 0.0027(8) -0.0131(8)
N1 0.0250(10) 0.0292(11) 0.0300(11) 0.0018(8) 0.0025(8) -0.0018(8)
N2 0.0290(10) 0.0304(11) 0.0293(12) -0.0020(9) -0.0042(8) 0.0004(9)
N3 0.0288(10) 0.0322(11) 0.0324(12) -0.0003(9) -0.0057(9) -0.0026(9)
C1 0.0253(11) 0.0323(13) 0.0215(12) -0.0013(10) 0.0029(9) 0.0026(10)
C2 0.0259(11) 0.0270(12) 0.0235(12) -0.0008(9) 0.0038(9) 0.0009(10)
C3 0.0235(11) 0.0314(13) 0.0229(13) -0.0009(10) 0.0035(9) -0.0008(10)
C4 0.0294(12) 0.0304(13) 0.0312(14) -0.0010(10) -0.0052(10) 0.0007(10)
C5 0.0246(11) 0.0327(13) 0.0274(13) 0.0003(10) -0.0014(9) 0.0045(10)
C6 0.0233(11) 0.0319(13) 0.0235(12) 0.0007(10) 0.0027(9) 0.0016(10)
C7 0.0272(12) 0.0308(13) 0.0255(13) 0.0021(10) 0.0056(9) 0.0007(10)
C8 0.0367(13) 0.0311(14) 0.0393(15) 0.0040(11) -0.0002(11) 0.0003(11)
C9 0.0380(14) 0.0371(14) 0.0359(15) -0.0027(12) -0.0031(11) -0.0079(12)
C10 0.0310(13) 0.0422(15) 0.0405(16) 0.0058(12) -0.0060(11) -0.0013(12)
C11 0.0254(11) 0.0270(12) 0.0265(13) 0.0004(10) -0.0011(9) -0.0008(10)
C12 0.0395(13) 0.0291(12) 0.0256(13) -0.0022(10) 0.0019(10) -0.0014(11)
C13 0.0508(16) 0.0388(15) 0.0258(14) 0.0042(11) 0.0029(11) -0.0049(13)
C14 0.0572(17) 0.0317(14) 0.0401(17) 0.0085(12) -0.0064(13) -0.0022(13)
C15 0.0538(17) 0.0272(13) 0.0399(16) 0.0003(11) -0.0031(13) 0.0049(12)
C16 0.0408(14) 0.0336(14) 0.0261(14) -0.0004(10) 0.0001(11) 0.0049(11)
C17 0.0233(11) 0.0258(11) 0.0263(13) -0.0035(10) -0.0008(9) -0.0030(10)
C18 0.0287(12) 0.0274(12) 0.0308(14) 0.0010(10) -0.0017(10) -0.0013(10)
C19 0.0262(11) 0.0294(13) 0.0361(15) -0.0059(11) 0.0009(10) 0.0032(10)
C20 0.0250(11) 0.0321(13) 0.0306(14) -0.0076(11) 0.0013(9) -0.0082(10)
C21 0.0347(13) 0.0346(14) 0.0303(14) 0.0052(11) -0.0003(11) -0.0008(11)
C22 0.0271(12) 0.0334(14) 0.0354(15) 0.0025(11) -0.0006(10) 0.0045(10)
C23 0.0324(13) 0.0486(16) 0.0364(15) -0.0087(12) 0.0083(11) -0.0097(12)

loop_
_atom_type_symbol
_atom_type_description
_atom_type_scat_dispersion_real
_atom_type_scat_dispersion_imag
_atom_type_scat_source
C C 0.0033 0.0016 'International Tables Vol C Tables 4.2.6.8 and 6.1.1.4'
H H 0.0000 0.0000 'International Tables Vol C Tables 4.2.6.8 and 6.1.1.4'
N N 0.0061 0.0033 'International Tables Vol C Tables 4.2.6.8 and 6.1.1.4'
O O 0.0106 0.0060 'International Tables Vol C Tables 4.2.6.8 and 6.1.1.4'
S S 0.1246 0.1234 'International Tables Vol C Tables 4.2.6.8 and 6.1.1.4'

loop_
_geom_angle_atom_site_label_1
_geom_angle_atom_site_label_2
_geom_angle_atom_site_label_3
_geom_angle
O1 S1 O2 120.39(11)
O1 S1 N2 106.40(10)
O2 S1 N2 106.27(11)
O1 S1 C17 106.85(11)
O2 S1 C17 108.15(11)
N2 S1 C17 108.30(11)
C7 N1 C1 120.0(2)
C5 N2 C4 112.64(18)
C5 N2 S1 119.49(16)
C4 N2 S1 119.34(16)
C1 N3 C10 122.7(2)
C1 N3 C9 118.8(2)
C10 N3 C9 113.8(2)
N1 C1 N3 115.0(2)
N1 C1 C2 122.7(2)
N3 C1 C2 122.3(2)
C3 C2 C1 115.2(2)
C3 C2 C11 118.8(2)
C1 C2 C11 125.3(2)
C6 C3 C2 121.9(2)
C6 C3 C4 110.91(19)
C2 C3 C4 127.1(2)
N2 C4 C3 101.72(18)
N2 C4 H4A 111.4
C3 C4 H4A 111.4
N2 C4 H4B 111.4
C3 C4 H4B 111.4
H4A C4 H4B 109.3
N2 C5 C6 101.70(18)
N2 C5 H5A 111.4
C6 C5 H5A 111.4
N2 C5 H5B 111.4
C6 C5 H5B 111.4
H5A C5 H5B 109.3
C3 C6 C7 119.2(2)
C3 C6 C5 111.4(2)
C7 C6 C5 129.3(2)
N1 C7 C6 120.8(2)
N1 C7 C8 117.5(2)
C6 C7 C8 121.8(2)
C7 C8 H8A 109.5
C7 C8 H8B 109.5
H8A C8 H8B 109.5
C7 C8 H8C 109.5
H8A C8 H8C 109.5
H8B C8 H8C 109.5
N3 C9 H9A 109.5
N3 C9 H9B 109.5
H9A C9 H9B 109.5
N3 C9 H9C 109.5
H9A C9 H9C 109.5
H9B C9 H9C 109.5
N3 C10 H10A 109.5
N3 C10 H10B 109.5
H10A C10 H10B 109.5
N3 C10 H10C 109.5
H10A C10 H10C 109.5
H10B C10 H10C 109.5
C12 C11 C16 118.6(2)
C12 C11 C2 119.2(2)
C16 C11 C2 122.0(2)
C11 C12 C13 120.7(2)
C11 C12 H12 119.7
C13 C12 H12 119.7
C14 C13 C12 120.1(3)
C14 C13 H13 120.0
C12 C13 H13 120.0
C13 C14 C15 120.0(2)
C13 C14 H14 120.0
C15 C14 H14 120.0
C14 C15 C16 119.8(2)
C14 C15 H15 120.1
C16 C15 H15 120.1
C15 C16 C11 120.8(2)
C15 C16 H16 119.6
C11 C16 H16 119.6
C18 C17 C22 120.3(2)
C18 C17 S1 119.79(18)
C22 C17 S1 119.93(18)
C19 C18 C17 119.0(2)
C19 C18 H18 120.5
C17 C18 H18 120.5
C18 C19 C20 121.7(2)
C18 C19 H19 119.2
C20 C19 H19 119.2
C19 C20 C21 118.3(2)
C19 C20 C23 120.5(2)
C21 C20 C23 121.2(2)
C22 C21 C20 121.1(2)
C22 C21 H21 119.5
C20 C21 H21 119.5
C21 C22 C17 119.6(2)
C21 C22 H22 120.2
C17 C22 H22 120.2
C20 C23 H23A 109.5
C20 C23 H23B 109.5
H23A C23 H23B 109.5
C20 C23 H23C 109.5
H23A C23 H23C 109.5
H23B C23 H23C 109.5

loop_
_geom_bond_atom_site_label_1
_geom_bond_atom_site_label_2
_geom_bond_distance
S1 O1 1.4322(17)
S1 O2 1.4351(18)
S1 N2 1.627(2)
S1 C17 1.760(2)
N1 C7 1.348(3)
N1 C1 1.351(3)
N2 C5 1.478(3)
N2 C4 1.489(3)
N3 C1 1.391(3)
N3 C10 1.460(3)
N3 C9 1.462(3)
C1 C2 1.419(3)
C2 C3 1.394(3)
C2 C11 1.493(3)
C3 C6 1.380(3)
C3 C4 1.502(3)
C4 H4A 0.9900
C4 H4B 0.9900
C5 C6 1.508(3)
C5 H5A 0.9900
C5 H5B 0.9900
C6 C7 1.385(3)
C7 C8 1.501(3)
C8 H8A 0.9800
C8 H8B 0.9800
C8 H8C 0.9800
C9 H9A 0.9800
C9 H9B 0.9800
C9 H9C 0.9800
C10 H10A 0.9800
C10 H10B 0.9800
C10 H10C 0.9800
C11 C12 1.388(3)
C11 C16 1.395(3)
C12 C13 1.391(4)
C12 H12 0.9500
C13 C14 1.379(4)
C13 H13 0.9500
C14 C15 1.386(4)
C14 H14 0.9500
C15 C16 1.386(4)
C15 H15 0.9500
C16 H16 0.9500
C17 C18 1.388(3)
C17 C22 1.390(3)
C18 C19 1.385(3)
C18 H18 0.9500
C19 C20 1.387(4)
C19 H19 0.9500
C20 C21 1.388(3)
C20 C23 1.503(3)
C21 C22 1.384(3)
C21 H21 0.9500
C22 H22 0.9500
C23 H23A 0.9800
C23 H23B 0.9800
C23 H23C 0.9800

loop_
_geom_torsion_atom_site_label_1
_geom_torsion_atom_site_label_2
_geom_torsion_atom_site_label_3
_geom_torsion_atom_site_label_4
_geom_torsion
O1 S1 N2 C5 -47.1(2)
O2 S1 N2 C5 -176.53(17)
C17 S1 N2 C5 67.48(19)
O1 S1 N2 C4 167.31(17)
O2 S1 N2 C4 37.9(2)
C17 S1 N2 C4 -78.1(2)
C7 N1 C1 N3 -178.5(2)
C7 N1 C1 C2 -0.2(3)
C10 N3 C1 N1 -149.7(2)
C9 N3 C1 N1 4.8(3)
C10 N3 C1 C2 32.0(3)
C9 N3 C1 C2 -173.6(2)
N1 C1 C2 C3 4.8(3)
N3 C1 C2 C3 -177.0(2)
N1 C1 C2 C11 -165.6(2)
N3 C1 C2 C11 12.6(4)
C1 C2 C3 C6 -5.7(3)
C11 C2 C3 C6 165.3(2)
C1 C2 C3 C4 177.9(2)
C11 C2 C3 C4 -11.0(4)
C5 N2 C4 C3 13.2(2)
S1 N2 C4 C3 161.05(16)
C6 C3 C4 N2 -10.0(3)
C2 C3 C4 N2 166.7(2)
C4 N2 C5 C6 -11.3(2)
S1 N2 C5 C6 -159.00(16)
C2 C3 C6 C7 2.2(3)
C4 C3 C6 C7 179.1(2)
C2 C3 C6 C5 -173.3(2)
C4 C3 C6 C5 3.7(3)
N2 C5 C6 C3 4.5(3)
N2 C5 C6 C7 -170.4(2)
C1 N1 C7 C6 -3.8(3)
C1 N1 C7 C8 176.5(2)
C3 C6 C7 N1 2.9(3)
C5 C6 C7 N1 177.3(2)
C3 C6 C7 C8 -177.5(2)
C5 C6 C7 C8 -3.1(4)
C3 C2 C11 C12 -114.4(2)
C1 C2 C11 C12 55.6(3)
C3 C2 C11 C16 60.5(3)
C1 C2 C11 C16 -129.4(3)
C16 C11 C12 C13 1.8(4)
C2 C11 C12 C13 177.0(2)
C11 C12 C13 C14 -1.1(4)
C12 C13 C14 C15 -0.1(4)
C13 C14 C15 C16 0.5(4)
C14 C15 C16 C11 0.3(4)
C12 C11 C16 C15 -1.4(4)
C2 C11 C16 C15 -176.4(2)
O1 S1 C17 C18 -169.45(18)
O2 S1 C17 C18 -38.5(2)
N2 S1 C17 C18 76.3(2)
O1 S1 C17 C22 11.4(2)
O2 S1 C17 C22 142.41(19)
N2 S1 C17 C22 -102.8(2)
C22 C17 C18 C19 0.4(3)
S1 C17 C18 C19 -178.68(18)
C17 C18 C19 C20 -0.9(4)
C18 C19 C20 C21 0.6(4)
C18 C19 C20 C23 -180.0(2)
C19 C20 C21 C22 0.2(4)
C23 C20 C21 C22 -179.2(2)
C20 C21 C22 C17 -0.7(4)
C18 C17 C22 C21 0.4(4)
S1 C17 C22 C21 179.47(18)

loop_
_cod_related_entry_id
_cod_related_entry_database
_cod_related_entry_code
1 ChemSpider 30659529
